data_4001482
loop_
_publ_author_name
'Ma, Dongling'
'Guan, Jingwen'
'D\'enomm\'ee, St\'ephane'
'Enright, Gary'
'Veres, Teodor'
'Simard, Benoit'

_publ_section_title
;
 Multifunctional Nano-Architecture for Biomedical Applications
;
_journal_issue 7
_journal_name_full 'Chemistry of Materials'
_journal_page_first 1920
_journal_paper_doi 10.1021/cm052067x
_journal_volume 18
_journal_year 2006
_chemical_formula_sum 'C28 H33 Br O'
_chemical_formula_weight 465.45
_chemical_name_systematic
; 
  11-(1-pyrenemethoxy)-undecanebromide
;
_space_group_IT_number 14
_symmetry_cell_setting monoclinic
_symmetry_space_group_name_Hall '-P 2yn'
_symmetry_space_group_name_H-M 'P 1 21/n 1'
_atom_sites_solution_hydrogens geom
_atom_sites_solution_primary direct
_atom_sites_solution_secondary difmap
_audit_creation_method SHELXL-97
_cell_angle_alpha 90.00
_cell_angle_beta 95.9880(10)
_cell_angle_gamma 90.00
_cell_formula_units_Z 4
_cell_length_a 8.6232(4)
_cell_length_b 9.2261(4)
_cell_length_c 28.4554(13)
_cell_measurement_reflns_used 8192
_cell_measurement_temperature 125(2)
_cell_measurement_theta_max 29.61
_cell_measurement_theta_min 1.44
_cell_volume 2251.52(18)
_computing_cell_refinement 'SAINT (Bruker 2001)'
_computing_data_collection SMART-CCD
_computing_data_reduction 'SAINT (Bruker 2001)'
_computing_structure_refinement 'SHELXL-97 (Sheldrick, 1997)'
_computing_structure_solution 'SHELXS-97 (Sheldrick, 1990)'
_diffrn_ambient_temperature 125(2)
_diffrn_measured_fraction_theta_full 0.988
_diffrn_measured_fraction_theta_max 0.988
_diffrn_measurement_device_type 'Bruker SMART 1000 CCD area-detector'
_diffrn_measurement_method '/w scans'
_diffrn_radiation_monochromator graphite
_diffrn_radiation_source 'fine-focus sealed tube'
_diffrn_radiation_type MoK\a
_diffrn_radiation_wavelength 0.71073
_diffrn_reflns_av_R_equivalents 0.0526
_diffrn_reflns_av_sigmaI/netI 0.0510
_diffrn_reflns_limit_h_max 11
_diffrn_reflns_limit_h_min -11
_diffrn_reflns_limit_k_max 12
_diffrn_reflns_limit_k_min -12
_diffrn_reflns_limit_l_max 39
_diffrn_reflns_limit_l_min -39
_diffrn_reflns_number 27433
_diffrn_reflns_theta_full 29.61
_diffrn_reflns_theta_max 29.61
_diffrn_reflns_theta_min 1.44
_diffrn_standards_number 0
_exptl_absorpt_coefficient_mu 1.843
_exptl_absorpt_correction_T_max 0.9130
_exptl_absorpt_correction_T_min 0.6375
_exptl_absorpt_correction_type multi-scan
_exptl_absorpt_process_details SADABS
_exptl_crystal_colour colorless
_exptl_crystal_density_diffrn 1.373
_exptl_crystal_density_method 'not measured'
_exptl_crystal_description plate
_exptl_crystal_F_000 976
_exptl_crystal_size_max 0.30
_exptl_crystal_size_mid 0.15
_exptl_crystal_size_min 0.05
_refine_diff_density_max 0.903
_refine_diff_density_min -0.521
_refine_diff_density_rms 0.103
_refine_ls_extinction_method none
_refine_ls_goodness_of_fit_ref 0.968
_refine_ls_hydrogen_treatment mixed
_refine_ls_matrix_type full
_refine_ls_number_parameters 403
_refine_ls_number_reflns 6258
_refine_ls_number_restraints 0
_refine_ls_restrained_S_all 0.968
_refine_ls_R_factor_all 0.0678
_refine_ls_R_factor_gt 0.0421
_refine_ls_shift/su_max 0.001
_refine_ls_shift/su_mean 0.000
_refine_ls_structure_factor_coef Fsqd
_refine_ls_weighting_details 'calc w=1/[\s^2^(Fo^2^)+(0.0654P)^2^+0.0000P] where P=(Fo^2^+2Fc^2^)/3'
_refine_ls_weighting_scheme calc
_refine_ls_wR_factor_gt 0.1013
_refine_ls_wR_factor_ref 0.1092
_reflns_number_gt 4349
_reflns_number_total 6258
_reflns_threshold_expression >2sigma(I)
_cod_data_source_file cm052067xsi20050914_113128.cif
_cod_data_source_block sadf
_cod_original_sg_symbol_H-M P21/n
_cod_database_code 4001482

loop_
_symmetry_equiv_pos_as_xyz
'x, y, z'
'-x+1/2, y+1/2, -z+1/2'
'-x, -y, -z'
'x-1/2, -y-1/2, z-1/2'

loop_
_atom_site_label
_atom_site_type_symbol
_atom_site_fract_x
_atom_site_fract_y
_atom_site_fract_z
_atom_site_U_iso_or_equiv
_atom_site_adp_type
_atom_site_occupancy
_atom_site_symmetry_multiplicity
_atom_site_calc_flag
Br1 Br 1.74926(3) 1.03674(3) 0.026411(8) 0.02888(9) Uani 1 1 d
O1 O 0.81918(17) 1.03301(17) 0.46309(5) 0.0164(3) Uani 1 1 d
C1 C 0.6813(2) 1.0290(3) 0.53252(7) 0.0137(4) Uani 1 1 d
C2 C 0.6839(3) 1.1791(3) 0.53229(7) 0.0158(4) Uani 1 1 d
C3 C 0.6195(2) 1.2602(3) 0.56659(7) 0.0151(4) Uani 1 1 d
C4 C 0.5488(2) 1.1918(2) 0.60274(7) 0.0142(4) Uani 1 1 d
C5 C 0.4807(3) 1.2710(3) 0.63895(7) 0.0172(4) Uani 1 1 d
C6 C 0.4138(3) 1.2024(3) 0.67342(8) 0.0181(5) Uani 1 1 d
C7 C 0.4066(2) 1.0473(3) 0.67564(7) 0.0151(4) Uani 1 1 d
C8 C 0.3386(3) 0.9727(3) 0.71124(7) 0.0194(4) Uani 1 1 d
C9 C 0.3336(3) 0.8234(3) 0.71199(8) 0.0208(5) Uani 1 1 d
C10 C 0.3954(3) 0.7423(3) 0.67758(8) 0.0195(5) Uani 1 1 d
C11 C 0.4650(2) 0.8111(2) 0.64104(7) 0.0150(4) Uani 1 1 d
C12 C 0.5300(3) 0.7316(3) 0.60442(7) 0.0171(4) Uani 1 1 d
C13 C 0.5984(3) 0.8000(3) 0.56995(7) 0.0163(4) Uani 1 1 d
C14 C 0.6087(2) 0.9558(2) 0.56803(7) 0.0131(4) Uani 1 1 d
C15 C 0.5435(2) 1.0378(2) 0.60348(6) 0.0126(4) Uani 1 1 d
C16 C 0.4715(2) 0.9648(3) 0.64007(7) 0.0133(4) Uani 1 1 d
C17 C 0.7528(3) 0.9410(2) 0.49555(7) 0.0147(4) Uani 1 1 d
C18 C 0.8906(3) 0.9452(2) 0.42986(7) 0.0152(4) Uani 1 1 d
C19 C 0.9557(2) 1.0416(3) 0.39336(7) 0.0152(4) Uani 1 1 d
C20 C 1.0292(3) 0.9503(2) 0.35662(7) 0.0151(4) Uani 1 1 d
C21 C 1.0986(2) 1.0420(3) 0.31931(7) 0.0155(4) Uani 1 1 d
C22 C 1.1690(3) 0.9496(2) 0.28217(7) 0.0161(4) Uani 1 1 d
C23 C 1.2427(3) 1.0401(3) 0.24537(7) 0.0172(4) Uani 1 1 d
C24 C 1.3150(3) 0.9468(3) 0.20896(7) 0.0178(4) Uani 1 1 d
C25 C 1.3945(3) 1.0358(3) 0.17286(7) 0.0189(4) Uani 1 1 d
C26 C 1.4657(3) 0.9399(3) 0.13676(8) 0.0197(5) Uani 1 1 d
C27 C 1.5540(3) 1.0269(3) 0.10232(8) 0.0222(5) Uani 1 1 d
C28 C 1.6226(3) 0.9276(3) 0.06755(9) 0.0226(5) Uani 1 1 d
H2 H 0.723(3) 1.220(3) 0.5115(9) 0.027(7) Uiso 1 1 d
H3 H 0.623(3) 1.357(3) 0.5662(8) 0.013(6) Uiso 1 1 d
H5 H 0.485(3) 1.367(3) 0.6379(9) 0.021(7) Uiso 1 1 d
H6 H 0.386(4) 1.253(4) 0.6953(11) 0.044(9) Uiso 1 1 d
H8 H 0.313(4) 1.036(3) 0.7352(12) 0.043(9) Uiso 1 1 d
H9 H 0.295(3) 0.783(3) 0.7329(10) 0.029(8) Uiso 1 1 d
H10 H 0.392(3) 0.642(3) 0.6781(9) 0.026(7) Uiso 1 1 d
H12 H 0.521(3) 0.634(3) 0.6043(8) 0.016(6) Uiso 1 1 d
H13 H 0.621(3) 0.742(3) 0.5481(8) 0.017(6) Uiso 1 1 d
H17A H 0.839(3) 0.880(3) 0.5127(8) 0.015(6) Uiso 1 1 d
H17B H 0.663(3) 0.877(3) 0.4774(8) 0.013(6) Uiso 1 1 d
H18A H 0.968(3) 0.888(3) 0.4460(9) 0.019(6) Uiso 1 1 d
H18B H 0.811(3) 0.875(3) 0.4144(9) 0.022(7) Uiso 1 1 d
H19A H 1.032(4) 1.110(3) 0.4088(10) 0.037(8) Uiso 1 1 d
H19B H 0.871(3) 1.101(3) 0.3789(8) 0.016(6) Uiso 1 1 d
H20A H 1.110(3) 0.889(3) 0.3716(10) 0.032(7) Uiso 1 1 d
H20B H 0.945(3) 0.884(3) 0.3405(8) 0.014(6) Uiso 1 1 d
H21A H 1.189(3) 1.107(3) 0.3338(9) 0.021(6) Uiso 1 1 d
H21B H 1.014(3) 1.104(3) 0.3039(8) 0.012(6) Uiso 1 1 d
H22A H 1.251(3) 0.874(3) 0.2985(8) 0.018(6) Uiso 1 1 d
H22B H 1.083(3) 0.891(3) 0.2670(8) 0.013(6) Uiso 1 1 d
H23A H 1.324(3) 1.107(3) 0.2626(9) 0.022(6) Uiso 1 1 d
H23B H 1.163(3) 1.105(3) 0.2294(8) 0.012(6) Uiso 1 1 d
H24A H 1.396(3) 0.872(3) 0.2271(8) 0.018(6) Uiso 1 1 d
H24B H 1.234(3) 0.878(3) 0.1919(7) 0.007(5) Uiso 1 1 d
H25A H 1.483(3) 1.100(3) 0.1901(9) 0.028(7) Uiso 1 1 d
H25B H 1.315(3) 1.095(3) 0.1556(8) 0.011(5) Uiso 1 1 d
H26A H 1.534(3) 0.868(3) 0.1542(8) 0.019(6) Uiso 1 1 d
H26B H 1.379(3) 0.889(3) 0.1177(9) 0.023(7) Uiso 1 1 d
H27A H 1.649(4) 1.081(3) 0.1214(10) 0.038(8) Uiso 1 1 d
H27B H 1.482(3) 1.095(3) 0.0849(10) 0.033(8) Uiso 1 1 d
H28A H 1.686(3) 0.853(3) 0.0816(9) 0.030(8) Uiso 1 1 d
H28B H 1.546(3) 0.885(3) 0.0466(9) 0.018(6) Uiso 1 1 d

loop_
_atom_site_aniso_label
_atom_site_aniso_U_11
_atom_site_aniso_U_22
_atom_site_aniso_U_33
_atom_site_aniso_U_23
_atom_site_aniso_U_13
_atom_site_aniso_U_12
Br1 0.03668(15) 0.02378(14) 0.02951(13) 0.00080(11) 0.01928(10) -0.00269(12)
O1 0.0181(8) 0.0173(8) 0.0152(6) 0.0001(6) 0.0087(6) 0.0006(7)
C1 0.0110(9) 0.0201(11) 0.0100(8) -0.0001(8) 0.0005(7) 0.0010(9)
C2 0.0146(10) 0.0198(11) 0.0134(9) 0.0032(8) 0.0039(8) -0.0004(9)
C3 0.0158(10) 0.0139(11) 0.0161(10) 0.0014(8) 0.0035(8) 0.0011(8)
C4 0.0133(10) 0.0171(11) 0.0124(9) -0.0007(8) 0.0018(7) -0.0009(8)
C5 0.0185(11) 0.0146(11) 0.0186(10) -0.0018(8) 0.0025(8) 0.0020(9)
C6 0.0186(11) 0.0209(12) 0.0155(10) -0.0048(8) 0.0050(8) 0.0024(9)
C7 0.0105(9) 0.0216(11) 0.0133(9) -0.0005(8) 0.0018(7) 0.0001(9)
C8 0.0161(10) 0.0290(12) 0.0136(9) -0.0004(9) 0.0049(8) 0.0014(10)
C9 0.0180(11) 0.0286(13) 0.0168(10) 0.0067(9) 0.0069(9) -0.0006(10)
C10 0.0183(11) 0.0207(12) 0.0199(11) 0.0042(9) 0.0044(9) -0.0005(9)
C11 0.0112(10) 0.0197(11) 0.0140(9) 0.0030(8) 0.0011(7) 0.0002(8)
C12 0.0188(11) 0.0132(11) 0.0193(11) 0.0006(8) 0.0026(8) -0.0012(9)
C13 0.0166(11) 0.0173(11) 0.0155(10) -0.0024(8) 0.0039(8) 0.0019(9)
C14 0.0110(9) 0.0165(10) 0.0119(8) 0.0000(8) 0.0018(7) 0.0007(8)
C15 0.0100(9) 0.0161(10) 0.0117(8) -0.0002(8) 0.0011(7) -0.0013(9)
C16 0.0097(9) 0.0191(10) 0.0110(8) 0.0007(8) 0.0007(7) 0.0008(9)
C17 0.0156(10) 0.0163(11) 0.0129(9) 0.0012(8) 0.0043(8) 0.0012(8)
C18 0.0141(10) 0.0182(11) 0.0139(9) -0.0004(8) 0.0042(8) 0.0019(9)
C19 0.0130(10) 0.0179(10) 0.0152(9) -0.0005(9) 0.0040(7) 0.0003(9)
C20 0.0146(10) 0.0172(11) 0.0142(9) 0.0007(8) 0.0043(7) 0.0011(9)
C21 0.0146(10) 0.0174(10) 0.0153(9) 0.0002(9) 0.0053(7) 0.0003(9)
C22 0.0169(10) 0.0170(11) 0.0151(9) -0.0013(8) 0.0052(8) -0.0008(9)
C23 0.0183(10) 0.0191(11) 0.0151(9) 0.0007(9) 0.0067(8) 0.0018(10)
C24 0.0197(11) 0.0193(11) 0.0154(9) -0.0008(8) 0.0069(8) -0.0010(9)
C25 0.0217(11) 0.0187(11) 0.0178(9) 0.0004(9) 0.0085(8) 0.0015(10)
C26 0.0220(12) 0.0195(12) 0.0192(10) -0.0007(8) 0.0092(9) -0.0019(9)
C27 0.0255(12) 0.0216(12) 0.0214(10) 0.0008(10) 0.0118(9) -0.0011(11)
C28 0.0223(12) 0.0239(13) 0.0231(11) 0.0009(9) 0.0098(10) -0.0020(10)

loop_
_atom_type_symbol
_atom_type_description
_atom_type_scat_dispersion_real
_atom_type_scat_dispersion_imag
_atom_type_scat_source
C C 0.0033 0.0016 'International Tables Vol C Tables 4.2.6.8 and 6.1.1.4'
H H 0.0000 0.0000 'International Tables Vol C Tables 4.2.6.8 and 6.1.1.4'
N N 0.0061 0.0033 'International Tables Vol C Tables 4.2.6.8 and 6.1.1.4'
O O 0.0106 0.0060 'International Tables Vol C Tables 4.2.6.8 and 6.1.1.4'
Br Br -0.2901 2.4595 'International Tables Vol C Tables 4.2.6.8 and 6.1.1.4'

loop_
_geom_angle_atom_site_label_1
_geom_angle_atom_site_label_2
_geom_angle_atom_site_label_3
_geom_angle
C17 O1 C18 108.76(16)
C2 C1 C14 119.31(19)
C2 C1 C17 121.76(18)
C14 C1 C17 118.9(2)
C1 C2 C3 121.8(2)
C1 C2 H2 119(2)
C3 C2 H2 119(2)
C2 C3 C4 120.7(2)
C2 C3 H3 120.8(15)
C4 C3 H3 118.5(15)
C3 C4 C15 118.57(18)
C3 C4 C5 122.7(2)
C15 C4 C5 118.75(18)
C6 C5 C4 121.4(2)
C6 C5 H5 120.9(16)
C4 C5 H5 117.6(17)
C5 C6 C7 121.7(2)
C5 C6 H6 117(2)
C7 C6 H6 121(2)
C8 C7 C16 118.4(2)
C8 C7 C6 123.0(2)
C16 C7 C6 118.61(19)
C9 C8 C7 121.2(2)
C9 C8 H8 127(2)
C7 C8 H8 111(2)
C8 C9 C10 121.0(2)
C8 C9 H9 120(2)
C10 C9 H9 119(2)
C9 C10 C11 120.4(2)
C9 C10 H10 121.1(17)
C11 C10 H10 118.5(17)
C10 C11 C16 119.1(2)
C10 C11 C12 122.4(2)
C16 C11 C12 118.50(18)
C13 C12 C11 121.4(2)
C13 C12 H12 120.5(15)
C11 C12 H12 118.1(15)
C12 C13 C14 121.8(2)
C12 C13 H13 112.6(17)
C14 C13 H13 125.0(17)
C1 C14 C15 119.3(2)
C1 C14 C13 122.48(19)
C15 C14 C13 118.22(18)
C4 C15 C14 120.35(18)
C4 C15 C16 119.78(18)
C14 C15 C16 119.9(2)
C11 C16 C7 119.98(19)
C11 C16 C15 120.27(18)
C7 C16 C15 119.8(2)
O1 C17 C1 110.69(18)
O1 C17 H17A 108.7(14)
C1 C17 H17A 107.0(13)
O1 C17 H17B 109.9(12)
C1 C17 H17B 107.8(12)
H17A C17 H17B 112.7(19)
O1 C18 C19 109.59(18)
O1 C18 H18A 109.3(15)
C19 C18 H18A 111.6(16)
O1 C18 H18B 109.3(15)
C19 C18 H18B 111.0(14)
H18A C18 H18B 106(2)
C18 C19 C20 110.71(19)
C18 C19 H19A 110.4(17)
C20 C19 H19A 110.9(17)
C18 C19 H19B 107.7(14)
C20 C19 H19B 111.7(14)
H19A C19 H19B 105(2)
C21 C20 C19 112.93(19)
C21 C20 H20A 108.5(17)
C19 C20 H20A 110.8(16)
C21 C20 H20B 109.2(13)
C19 C20 H20B 108.3(13)
H20A C20 H20B 107(2)
C20 C21 C22 112.52(19)
C20 C21 H21A 112.1(14)
C22 C21 H21A 105.0(14)
C20 C21 H21B 107.5(13)
C22 C21 H21B 110.1(13)
H21A C21 H21B 110(2)
C23 C22 C21 113.04(19)
C23 C22 H22A 110.6(13)
C21 C22 H22A 110.8(13)
C23 C22 H22B 110.5(13)
C21 C22 H22B 105.9(14)
H22A C22 H22B 106(2)
C22 C23 C24 112.63(19)
C22 C23 H23A 108.4(14)
C24 C23 H23A 111.1(14)
C22 C23 H23B 109.3(13)
C24 C23 H23B 110.0(13)
H23A C23 H23B 105(2)
C23 C24 C25 113.29(19)
C23 C24 H24A 109.2(12)
C25 C24 H24A 110.5(13)
C23 C24 H24B 111.1(12)
C25 C24 H24B 110.2(12)
H24A C24 H24B 101.9(18)
C24 C25 C26 112.2(2)
C24 C25 H25A 110.1(15)
C26 C25 H25A 108.4(15)
C24 C25 H25B 107.5(14)
C26 C25 H25B 107.3(13)
H25A C25 H25B 111(2)
C27 C26 C25 112.8(2)
C27 C26 H26A 111.3(15)
C25 C26 H26A 108.1(14)
C27 C26 H26B 107.0(15)
C25 C26 H26B 107.8(15)
H26A C26 H26B 110(2)
C28 C27 C26 110.8(2)
C28 C27 H27A 106.8(16)
C26 C27 H27A 109.2(16)
C28 C27 H27B 109.1(16)
C26 C27 H27B 109.0(17)
H27A C27 H27B 112(2)
C27 C28 Br1 111.06(17)
C27 C28 H28A 114.3(16)
Br1 C28 H28A 107.2(17)
C27 C28 H28B 111.9(15)
Br1 C28 H28B 103.7(15)
H28A C28 H28B 108(2)

loop_
_geom_bond_atom_site_label_1
_geom_bond_atom_site_label_2
_geom_bond_distance
Br1 C28 1.961(2)
O1 C17 1.419(2)
O1 C18 1.432(2)
C1 C2 1.385(3)
C1 C14 1.415(3)
C1 C17 1.511(3)
C2 C3 1.390(3)
C2 H2 0.81(3)
C3 C4 1.400(3)
C3 H3 0.89(3)
C4 C15 1.422(3)
C4 C5 1.437(3)
C5 C6 1.346(3)
C5 H5 0.89(3)
C6 C7 1.435(3)
C6 H6 0.84(3)
C7 C8 1.403(3)
C7 C16 1.427(3)
C8 C9 1.378(3)
C8 H8 0.94(3)
C9 C10 1.383(3)
C9 H9 0.80(3)
C10 C11 1.405(3)
C10 H10 0.92(3)
C11 C16 1.420(3)
C11 C12 1.436(3)
C12 C13 1.352(3)
C12 H12 0.90(3)
C13 C14 1.441(3)
C13 H13 0.86(2)
C14 C15 1.423(3)
C15 C16 1.434(3)
C17 H17A 1.01(2)
C17 H17B 1.07(2)
C18 C19 1.519(3)
C18 H18A 0.93(3)
C18 H18B 1.01(3)
C19 C20 1.530(3)
C19 H19A 0.98(3)
C19 H19B 0.97(3)
C20 C21 1.528(3)
C20 H20A 0.96(3)
C20 H20B 1.02(2)
C21 C22 1.532(3)
C21 H21A 1.03(3)
C21 H21B 0.99(2)
C22 C23 1.528(3)
C22 H22A 1.07(3)
C22 H22B 0.98(2)
C23 C24 1.529(3)
C23 H23A 1.02(3)
C23 H23B 0.98(2)
C24 C25 1.532(3)
C24 H24A 1.08(2)
C24 H24B 1.03(2)
C25 C26 1.533(3)
C25 H25A 1.04(3)
C25 H25B 0.97(2)
C26 C27 1.530(3)
C26 H26A 0.99(3)
C26 H26B 0.99(3)
C27 C28 1.514(3)
C27 H27A 1.06(3)
C27 H27B 0.98(3)
C28 H28A 0.94(3)
C28 H28B 0.93(3)

loop_
_cod_related_entry_id
_cod_related_entry_database
_cod_related_entry_code
1 ChemSpider 15696299
